data_4327301
loop_
_publ_author_name
'Anne Dolbecq'
'Laurent Lisnard'
'Pierre Mialane'
'J\'er\^ome Marrot'
'Marc B\'enard'
'Marie-Madeleine Rohmer'
'Francis S\'echeresse'

_publ_section_title
;
 Synthesis and Characterization of Octa- and Hexanuclear Polyoxomolybdate
 Wheels: Role of the Inorganic Template and of the Counterion
;
_journal_name_full 'Inorganic Chemistry'
_journal_page_first 5898
_journal_page_last 5910
_journal_paper_doi 10.1021/ic060410+
_journal_volume 45
_journal_year 2006
_chemical_formula_sum 'C4 H86 Mo8 Na12 O85 P8 S2'
_chemical_formula_weight 2850.00
_chemical_name_systematic
;
 ?
;
_space_group_IT_number 2
_symmetry_cell_setting triclinic
_symmetry_space_group_name_Hall '-P 1'
_symmetry_space_group_name_H-M 'P -1'
_atom_sites_solution_hydrogens geom
_atom_sites_solution_primary direct
_atom_sites_solution_secondary difmap
_audit_creation_method SHELXL-97
_cell_angle_alpha 75.5070(10)
_cell_angle_beta 72.3490(10)
_cell_angle_gamma 85.1820(10)
_cell_formula_units_Z 1
_cell_length_a 11.6173(5)
_cell_length_b 13.3978(6)
_cell_length_c 13.6621(6)
_cell_measurement_temperature 296(2)
_cell_volume 1961.79(15)
_computing_cell_refinement 'Bruker SMART'
_computing_data_collection 'Bruker SMART'
_computing_data_reduction 'Bruker SAINT'
_computing_molecular_graphics 'Bruker SHELXTL'
_computing_publication_material 'Bruker SHELXTL'
_computing_structure_refinement 'SHELXL-97 (Sheldrick, 1997)'
_computing_structure_solution 'SHELXS-97 (Sheldrick, 1990)'
_diffrn_ambient_temperature 296(2)
_diffrn_measured_fraction_theta_full 0.990
_diffrn_measured_fraction_theta_max 0.990
_diffrn_measurement_device_type 'CCD area detector'
_diffrn_measurement_method 'phi and omega scans'
_diffrn_radiation_monochromator graphite
_diffrn_radiation_source 'fine-focus sealed tube'
_diffrn_radiation_type MoK\a
_diffrn_radiation_wavelength 0.71073
_diffrn_reflns_av_R_equivalents 0.0293
_diffrn_reflns_av_sigmaI/netI 0.0544
_diffrn_reflns_limit_h_max 12
_diffrn_reflns_limit_h_min -12
_diffrn_reflns_limit_k_max 14
_diffrn_reflns_limit_k_min -10
_diffrn_reflns_limit_l_max 15
_diffrn_reflns_limit_l_min -15
_diffrn_reflns_number 9037
_diffrn_reflns_theta_full 23.33
_diffrn_reflns_theta_max 23.33
_diffrn_reflns_theta_min 1.57
_exptl_absorpt_coefficient_mu 1.662
_exptl_absorpt_correction_T_max 0.9675
_exptl_absorpt_correction_T_min 0.6912
_exptl_absorpt_correction_type multi-scan
_exptl_crystal_colour red
_exptl_crystal_density_diffrn 2.412
_exptl_crystal_description parallelepiped
_exptl_crystal_F_000 1410
_exptl_crystal_size_max 0.24
_exptl_crystal_size_mid 0.04
_exptl_crystal_size_min 0.02
_refine_diff_density_max 1.816
_refine_diff_density_min -0.739
_refine_diff_density_rms 0.147
_refine_ls_extinction_method none
_refine_ls_goodness_of_fit_ref 1.073
_refine_ls_hydrogen_treatment constr
_refine_ls_matrix_type full
_refine_ls_number_parameters 513
_refine_ls_number_reflns 5628
_refine_ls_number_restraints 0
_refine_ls_restrained_S_all 1.073
_refine_ls_R_factor_all 0.0634
_refine_ls_R_factor_gt 0.0433
_refine_ls_shift/su_max 0.002
_refine_ls_shift/su_mean 0.000
_refine_ls_structure_factor_coef Fsqd
_refine_ls_weighting_details 'calc w=1/[\s^2^(Fo^2^)+(0.0498P)^2^+9.8248P] where P=(Fo^2^+2Fc^2^)/3'
_refine_ls_weighting_scheme calc
_refine_ls_wR_factor_gt 0.1039
_refine_ls_wR_factor_ref 0.1150
_reflns_number_gt 4435
_reflns_number_total 5628
_reflns_threshold_expression >2sigma(I)
_cod_data_source_file ic0604102Bsi20060310_054443_5.cif
_cod_data_source_block 2b
_cod_database_code 4327301

loop_
_symmetry_equiv_pos_as_xyz
'x, y, z'
'-x, -y, -z'

loop_
_atom_site_label
_atom_site_type_symbol
_atom_site_fract_x
_atom_site_fract_y
_atom_site_fract_z
_atom_site_U_iso_or_equiv
_atom_site_adp_type
_atom_site_occupancy
_atom_site_symmetry_multiplicity
_atom_site_calc_flag
_atom_site_refinement_flags
Mo1 Mo 0.22706(6) 0.76422(5) 0.85922(5) 0.01636(18) Uani 1 1 d .
Mo2 Mo 0.31942(6) 0.65980(5) 1.00133(5) 0.01797(19) Uani 1 1 d .
Mo3 Mo -0.21018(6) 1.22332(5) 0.70531(5) 0.01843(19) Uani 1 1 d .
Mo4 Mo -0.07086(6) 1.06394(5) 0.71181(5) 0.01749(19) Uani 1 1 d .
P1 P 0.20473(18) 0.96228(15) 0.66603(16) 0.0172(5) Uani 1 1 d .
P2 P 0.00013(18) 0.81549(15) 0.75232(16) 0.0170(5) Uani 1 1 d .
P3 P -0.25390(19) 1.46410(15) 0.74130(16) 0.0193(5) Uani 1 1 d .
P4 P -0.46934(18) 1.32646(16) 0.82820(16) 0.0196(5) Uani 1 1 d .
S1 S -0.19479(18) 1.10854(15) 0.95448(15) 0.0197(5) Uani 1 1 d .
C1 C 0.1254(7) 0.8665(6) 0.6401(6) 0.0182(18) Uani 1 1 d .
H1A H 0.0962 0.8971 0.5797 0.022 Uiso 1 1 calc R
H1B H 0.1807 0.8108 0.6227 0.022 Uiso 1 1 calc R
C2 C -0.4096(7) 1.4510(6) 0.7523(6) 0.0229(19) Uani 1 1 d .
H2A H -0.4185 1.4626 0.6819 0.027 Uiso 1 1 calc R
H2B H -0.4565 1.5036 0.7852 0.027 Uiso 1 1 calc R
O1 O 0.1605(4) 0.6592(4) 0.9857(4) 0.0187(12) Uani 1 1 d .
O2 O -0.2137(5) 1.2178(4) 0.8855(4) 0.0191(12) Uani 1 1 d .
O3 O 0.3662(5) 0.7900(4) 0.8987(4) 0.0209(12) Uani 1 1 d .
O4 O -0.2087(5) 1.5679(4) 0.6776(4) 0.0252(13) Uani 1 1 d .
O5 O -0.0393(4) 1.2085(4) 0.6920(4) 0.0211(12) Uani 1 1 d .
O6 O 0.1077(5) 1.0355(4) 0.7155(4) 0.0238(13) Uani 1 1 d .
O7 O -0.0908(5) 0.9035(4) 0.7744(4) 0.0227(13) Uani 1 1 d .
O8 O -0.5999(5) 1.3211(4) 0.8328(4) 0.0260(13) Uani 1 1 d .
O9 O -0.2474(5) 1.4453(4) 0.8566(4) 0.0228(13) Uani 1 1 d .
O10 O 0.0523(4) 0.7797(4) 0.8474(4) 0.0190(12) Uani 1 1 d .
O11 O -0.0570(5) 0.7283(4) 0.7349(4) 0.0255(13) Uani 1 1 d .
O12 O -0.0900(5) 1.0587(4) 0.8831(4) 0.0243(13) Uani 1 1 d .
O13 O -0.0473(5) 1.0545(4) 0.5876(4) 0.0250(13) Uani 1 1 d .
O14 O -0.3932(5) 1.2450(4) 0.7745(4) 0.0212(12) Uani 1 1 d .
O15 O -0.1834(5) 1.3772(4) 0.6928(4) 0.0237(13) Uani 1 1 d .
O16 O -0.2454(4) 1.0777(4) 0.7632(4) 0.0207(12) Uani 1 1 d .
O17 O -0.4556(4) 1.3124(4) 0.9395(4) 0.0213(12) Uani 1 1 d .
O18 O 0.2836(5) 0.6954(4) 0.7661(4) 0.0238(13) Uani 1 1 d .
O19 O -0.1381(5) 1.1301(4) 1.0343(4) 0.0222(13) Uani 1 1 d .
O20 O 0.2707(4) 0.9054(4) 0.7479(4) 0.0200(12) Uani 1 1 d .
O21 O -0.2170(5) 1.2422(4) 0.5813(4) 0.0281(14) Uani 1 1 d .
O22 O 0.3963(5) 0.5711(4) 0.9382(4) 0.0269(13) Uani 1 1 d .
O23 O 0.2926(5) 1.0190(4) 0.5650(4) 0.0259(13) Uani 1 1 d .
OW1 O -0.0588(5) 0.5495(4) 0.8953(5) 0.0343(15) Uani 1 1 d .
OW2 O -0.2006(5) 0.7410(5) 1.0029(5) 0.0356(15) Uani 1 1 d .
OW3 O -0.1863(6) 0.8785(6) 1.1469(5) 0.0510(19) Uani 1 1 d .
OW4 O -0.3346(5) 1.6508(5) 0.8990(5) 0.0368(15) Uani 1 1 d .
OW5 O 0.2322(5) 1.4776(4) 0.8115(5) 0.0379(16) Uani 1 1 d .
OW6 O 0.4428(8) 1.1744(7) 0.5379(7) 0.078(3) Uani 1 1 d .
OW7 O 0.6158(7) 1.0397(6) 0.6202(6) 0.065(2) Uani 1 1 d .
OW8 O 0.0356(6) 1.3290(6) 0.8070(6) 0.061(2) Uani 1 1 d .
OW9 O 0.0734(7) 1.5946(6) 0.5992(6) 0.062(2) Uani 1 1 d .
OW10 O 0.5511(6) 0.7676(6) 0.6842(6) 0.060(2) Uani 1 1 d .
OW11 O 0.1232(6) 1.3677(6) 0.5504(6) 0.056(2) Uani 1 1 d .
OW12 O 0.1727(6) 1.1772(6) 0.4547(6) 0.062(2) Uani 1 1 d .
OW13 O 0.3078(11) 1.2920(10) 0.6841(10) 0.111(4) Uani 1 1 d .
OW14 O 0.6252(11) 0.8952(9) 0.8738(9) 0.121(4) Uiso 1 1 d .
OW15 O 0.4320(8) 1.0678(7) 0.8425(8) 0.088(3) Uani 1 1 d .
OW16 O 0.392(3) 1.350(3) 0.624(3) 0.176(14) Uiso 0.50 1 d P
OW17 O 0.3628(19) 1.575(2) 0.5375(17) 0.133(10) Uani 0.50 1 d P
Na1 Na 0.4802(4) 0.9233(3) 0.7622(3) 0.0540(11) Uani 1 1 d .
Na2 Na -0.0382(7) 1.4997(7) 0.5394(6) 0.049(2) Uani 0.50 1 d P
Na3 Na -0.0673(3) 0.8807(2) 0.9707(3) 0.0311(8) Uani 1 1 d .
Na4 Na -0.2518(3) 1.7293(2) 0.7151(3) 0.0301(8) Uani 1 1 d .
Na5 Na -0.0542(3) 0.6046(3) 1.0502(3) 0.0385(9) Uani 1 1 d .
Na6 Na 0.1922(4) 1.4477(3) 0.6587(4) 0.0666(13) Uani 1 1 d .
Na7 Na 0.4616(16) 0.9540(14) 1.0294(15) 0.162(7) Uani 0.50 1 d P

loop_
_atom_site_aniso_label
_atom_site_aniso_U_11
_atom_site_aniso_U_22
_atom_site_aniso_U_33
_atom_site_aniso_U_23
_atom_site_aniso_U_13
_atom_site_aniso_U_12
Mo1 0.0163(4) 0.0147(4) 0.0181(4) -0.0033(3) -0.0060(3) 0.0014(3)
Mo2 0.0181(4) 0.0161(4) 0.0194(4) -0.0024(3) -0.0067(3) 0.0009(3)
Mo3 0.0175(4) 0.0150(4) 0.0235(4) -0.0063(3) -0.0066(3) 0.0039(3)
Mo4 0.0184(4) 0.0143(4) 0.0208(4) -0.0056(3) -0.0070(3) 0.0036(3)
P1 0.0177(11) 0.0147(11) 0.0193(11) -0.0032(9) -0.0062(9) 0.0009(9)
P2 0.0180(11) 0.0147(11) 0.0207(11) -0.0054(9) -0.0083(9) 0.0013(9)
P3 0.0231(11) 0.0131(11) 0.0210(11) -0.0029(9) -0.0073(9) 0.0024(9)
P4 0.0167(11) 0.0191(11) 0.0239(11) -0.0061(9) -0.0077(9) 0.0041(9)
S1 0.0215(11) 0.0160(10) 0.0225(11) -0.0053(9) -0.0082(9) 0.0042(9)
C1 0.020(4) 0.021(4) 0.017(4) -0.009(4) -0.007(3) -0.002(4)
C2 0.027(5) 0.023(5) 0.021(4) -0.006(4) -0.014(4) 0.012(4)
O1 0.017(3) 0.018(3) 0.022(3) -0.002(2) -0.008(2) -0.002(2)
O2 0.025(3) 0.012(3) 0.021(3) -0.002(2) -0.010(2) 0.003(2)
O3 0.021(3) 0.019(3) 0.022(3) -0.002(2) -0.007(2) -0.003(2)
O4 0.032(3) 0.018(3) 0.025(3) -0.006(3) -0.006(3) 0.001(3)
O5 0.018(3) 0.018(3) 0.029(3) -0.007(2) -0.007(2) 0.003(2)
O6 0.023(3) 0.021(3) 0.031(3) -0.014(3) -0.009(3) 0.009(2)
O7 0.022(3) 0.017(3) 0.028(3) -0.004(2) -0.006(2) 0.001(2)
O8 0.019(3) 0.030(3) 0.033(3) -0.009(3) -0.013(3) 0.006(3)
O9 0.028(3) 0.019(3) 0.019(3) -0.001(2) -0.006(2) -0.003(2)
O10 0.014(3) 0.026(3) 0.020(3) -0.007(2) -0.008(2) -0.002(2)
O11 0.029(3) 0.020(3) 0.034(3) -0.011(3) -0.014(3) -0.001(3)
O12 0.030(3) 0.023(3) 0.021(3) -0.011(3) -0.009(3) 0.011(3)
O13 0.029(3) 0.024(3) 0.024(3) -0.010(3) -0.010(3) 0.007(3)
O14 0.020(3) 0.018(3) 0.027(3) -0.008(2) -0.006(2) 0.001(2)
O15 0.020(3) 0.017(3) 0.033(3) -0.010(3) -0.004(3) 0.002(2)
O16 0.016(3) 0.016(3) 0.029(3) -0.005(2) -0.006(2) 0.003(2)
O17 0.018(3) 0.022(3) 0.024(3) -0.005(2) -0.008(2) 0.003(2)
O18 0.030(3) 0.019(3) 0.021(3) -0.005(2) -0.004(3) -0.001(3)
O19 0.025(3) 0.024(3) 0.021(3) -0.008(2) -0.011(2) 0.005(2)
O20 0.017(3) 0.018(3) 0.025(3) -0.004(2) -0.007(2) 0.003(2)
O21 0.035(3) 0.024(3) 0.026(3) -0.007(3) -0.010(3) 0.006(3)
O22 0.030(3) 0.021(3) 0.030(3) -0.009(3) -0.011(3) 0.010(3)
O23 0.026(3) 0.026(3) 0.019(3) -0.002(3) 0.000(3) -0.005(3)
OW1 0.040(4) 0.022(3) 0.042(4) -0.004(3) -0.017(3) 0.002(3)
OW2 0.038(4) 0.031(4) 0.037(4) -0.010(3) -0.007(3) -0.006(3)
OW3 0.048(4) 0.060(5) 0.053(4) -0.033(4) -0.008(4) -0.009(4)
OW4 0.032(4) 0.041(4) 0.033(4) -0.010(3) -0.001(3) -0.002(3)
OW5 0.038(4) 0.025(3) 0.056(4) -0.012(3) -0.020(3) 0.002(3)
OW6 0.077(6) 0.068(6) 0.088(6) -0.019(5) -0.021(5) -0.013(5)
OW7 0.053(5) 0.077(6) 0.065(5) -0.034(5) 0.003(4) -0.020(4)
OW8 0.048(4) 0.087(6) 0.059(5) -0.044(5) -0.005(4) -0.019(4)
OW9 0.068(5) 0.063(5) 0.049(4) -0.015(4) -0.012(4) 0.029(4)
OW10 0.035(4) 0.060(5) 0.073(5) -0.010(4) -0.003(4) 0.009(4)
OW11 0.056(5) 0.073(5) 0.052(4) -0.028(4) -0.025(4) 0.008(4)
OW12 0.047(4) 0.065(5) 0.056(5) 0.022(4) -0.014(4) -0.008(4)
OW13 0.102(8) 0.126(10) 0.129(9) -0.051(8) -0.061(8) 0.033(8)
OW15 0.061(6) 0.064(6) 0.129(8) -0.040(6) -0.004(5) 0.004(5)
OW17 0.095(16) 0.16(2) 0.103(16) 0.051(16) -0.024(13) -0.050(16)
Na1 0.044(2) 0.040(2) 0.067(3) -0.003(2) -0.006(2) -0.0067(19)
Na2 0.044(5) 0.057(5) 0.047(5) -0.012(5) -0.016(4) 0.004(4)
Na3 0.0285(19) 0.0230(18) 0.041(2) -0.0097(16) -0.0077(16) 0.0030(15)
Na4 0.0314(19) 0.0240(18) 0.0340(19) -0.0030(15) -0.0119(16) 0.0024(15)
Na5 0.033(2) 0.036(2) 0.051(2) -0.0185(18) -0.0149(18) 0.0082(17)
Na6 0.090(3) 0.059(3) 0.074(3) -0.024(3) -0.056(3) 0.020(3)
Na7 0.158(17) 0.150(16) 0.185(18) 0.004(13) -0.088(14) -0.025(12)

loop_
_atom_type_symbol
_atom_type_description
_atom_type_scat_dispersion_real
_atom_type_scat_dispersion_imag
_atom_type_scat_source
O O 0.0106 0.0060 'International Tables Vol C Tables 4.2.6.8 and 6.1.1.4'
P P 0.1023 0.0942 'International Tables Vol C Tables 4.2.6.8 and 6.1.1.4'
S S 0.1246 0.1234 'International Tables Vol C Tables 4.2.6.8 and 6.1.1.4'
Mo Mo -1.6832 0.6857 'International Tables Vol C Tables 4.2.6.8 and 6.1.1.4'
Na Na 0.0362 0.0249 'International Tables Vol C Tables 4.2.6.8 and 6.1.1.4'
C C 0.0033 0.0016 'International Tables Vol C Tables 4.2.6.8 and 6.1.1.4'
H H 0.0000 0.0000 'International Tables Vol C Tables 4.2.6.8 and 6.1.1.4'

loop_
_geom_angle_atom_site_label_1
_geom_angle_atom_site_label_2
_geom_angle_atom_site_label_3
_geom_angle
_geom_angle_site_symmetry_1
_geom_angle_site_symmetry_3
O18 Mo1 O1 103.0(2) . .
O18 Mo1 O3 104.1(2) . .
O1 Mo1 O3 95.2(2) . .
O18 Mo1 O10 97.0(2) . .
O1 Mo1 O10 85.1(2) . .
O3 Mo1 O10 158.3(2) . .
O18 Mo1 O20 92.6(2) . .
O1 Mo1 O20 164.0(2) . .
O3 Mo1 O20 84.5(2) . .
O10 Mo1 O20 89.3(2) . .
O18 Mo1 O19 171.4(2) . 2_577
O1 Mo1 O19 82.5(2) . 2_577
O3 Mo1 O19 81.7(2) . 2_577
O10 Mo1 O19 76.76(19) . 2_577
O20 Mo1 O19 81.61(19) . 2_577
O18 Mo1 Mo2 98.83(18) . .
O1 Mo1 Mo2 48.32(15) . .
O3 Mo1 Mo2 48.95(15) . .
O10 Mo1 Mo2 133.01(14) . .
O20 Mo1 Mo2 133.49(14) . .
O19 Mo1 Mo2 89.73(13) 2_577 .
O18 Mo1 Na1 92.23(19) . .
O1 Mo1 Na1 135.49(17) . .
O3 Mo1 Na1 40.32(16) . .
O10 Mo1 Na1 134.79(16) . .
O20 Mo1 Na1 45.97(15) . .
O19 Mo1 Na1 88.28(15) 2_577 .
Mo2 Mo1 Na1 88.42(7) . .
O18 Mo1 Na3 136.0(2) . .
O1 Mo1 Na3 78.88(16) . .
O3 Mo1 Na3 119.65(16) . .
O10 Mo1 Na3 39.01(15) . .
O20 Mo1 Na3 87.30(14) . .
O19 Mo1 Na3 37.96(14) 2_577 .
Mo2 Mo1 Na3 112.78(6) . .
Na1 Mo1 Na3 117.49(9) . .
O22 Mo2 O1 104.0(2) . .
O22 Mo2 O3 103.9(2) . .
O1 Mo2 O3 95.1(2) . .
O22 Mo2 O9 94.9(2) . 2_577
O1 Mo2 O9 84.2(2) . 2_577
O3 Mo2 O9 160.7(2) . 2_577
O22 Mo2 O17 96.1(2) . 2_577
O1 Mo2 O17 159.0(2) . 2_577
O3 Mo2 O17 85.6(2) . 2_577
O9 Mo2 O17 88.3(2) 2_577 2_577
O22 Mo2 Mo1 99.47(19) . .
O1 Mo2 Mo1 48.54(15) . .
O3 Mo2 Mo1 48.62(15) . .
O9 Mo2 Mo1 132.63(15) 2_577 .
O17 Mo2 Mo1 133.93(14) 2_577 .
O21 Mo3 O5 104.3(2) . .
O21 Mo3 O16 102.9(3) . .
O5 Mo3 O16 95.2(2) . .
O21 Mo3 O15 94.3(2) . .
O5 Mo3 O15 84.6(2) . .
O16 Mo3 O15 162.1(2) . .
O21 Mo3 O14 96.6(2) . .
O5 Mo3 O14 158.5(2) . .
O16 Mo3 O14 84.9(2) . .
O15 Mo3 O14 88.8(2) . .
O21 Mo3 O2 172.4(2) . .
O5 Mo3 O2 79.75(19) . .
O16 Mo3 O2 82.88(19) . .
O15 Mo3 O2 79.52(19) . .
O14 Mo3 O2 78.94(19) . .
O21 Mo3 Mo4 99.28(19) . .
O5 Mo3 Mo4 48.49(15) . .
O16 Mo3 Mo4 48.65(15) . .
O15 Mo3 Mo4 133.07(15) . .
O14 Mo3 Mo4 133.15(14) . .
O2 Mo3 Mo4 88.20(12) . .
O13 Mo4 O5 101.9(2) . .
O13 Mo4 O16 103.2(2) . .
O5 Mo4 O16 95.0(2) . .
O13 Mo4 O6 96.7(2) . .
O5 Mo4 O6 86.9(2) . .
O16 Mo4 O6 159.2(2) . .
O13 Mo4 O7 93.5(2) . .
O5 Mo4 O7 163.0(2) . .
O16 Mo4 O7 88.3(2) . .
O6 Mo4 O7 84.3(2) . .
O13 Mo4 O12 173.1(2) . .
O5 Mo4 O12 83.1(2) . .
O16 Mo4 O12 80.9(2) . .
O6 Mo4 O12 78.8(2) . .
O7 Mo4 O12 81.0(2) . .
O13 Mo4 Mo3 97.67(18) . .
O5 Mo4 Mo3 48.42(15) . .
O16 Mo4 Mo3 48.55(15) . .
O6 Mo4 Mo3 134.98(15) . .
O7 Mo4 Mo3 136.79(14) . .
O12 Mo4 Mo3 89.20(13) . .
O23 P1 O6 111.6(3) . .
O23 P1 O20 111.4(3) . .
O6 P1 O20 109.5(3) . .
O23 P1 C1 110.3(3) . .
O6 P1 C1 106.4(3) . .
O20 P1 C1 107.3(3) . .
O11 P2 O7 111.8(3) . .
O11 P2 O10 111.3(3) . .
O7 P2 O10 107.7(3) . .
O11 P2 C1 111.2(3) . .
O7 P2 C1 108.7(3) . .
O10 P2 C1 105.9(3) . .
O11 P2 Na3 124.1(2) . .
O7 P2 Na3 58.9(2) . .
O10 P2 Na3 49.0(2) . .
C1 P2 Na3 124.2(3) . .
O11 P2 Na4 33.6(2) . 1_545
O7 P2 Na4 78.6(2) . 1_545
O10 P2 Na4 129.2(2) . 1_545
C1 P2 Na4 119.8(3) . 1_545
Na3 P2 Na4 110.72(10) . 1_545
O4 P3 O15 112.3(3) . .
O4 P3 O9 111.5(3) . .
O15 P3 O9 108.4(3) . .
O4 P3 C2 111.0(3) . .
O15 P3 C2 107.5(3) . .
O9 P3 C2 105.8(3) . .
O4 P3 Na2 56.4(3) . .
O15 P3 Na2 55.9(3) . .
O9 P3 Na2 126.2(3) . .
C2 P3 Na2 127.8(3) . .
O8 P4 O14 110.9(3) . .
O8 P4 O17 111.1(3) . .
O14 P4 O17 109.9(3) . .
O8 P4 C2 109.8(3) . .
O14 P4 C2 107.7(3) . .
O17 P4 C2 107.2(3) . .
O19 S1 O12 102.5(3) . .
O19 S1 O2 104.6(3) . .
O12 S1 O2 105.6(3) . .
O19 S1 Na7 133.3(4) . 2_577
O12 S1 Na7 116.3(5) . 2_577
O2 S1 Na7 89.6(4) . 2_577
O19 S1 Na3 90.9(2) . .
O12 S1 Na3 44.3(2) . .
O2 S1 Na3 149.2(2) . .
Na7 S1 Na3 98.9(4) 2_577 .
P2 C1 P1 111.4(4) . .
P2 C1 H1A 109.3 . .
P1 C1 H1A 109.3 . .
P2 C1 H1B 109.3 . .
P1 C1 H1B 109.3 . .
H1A C1 H1B 108.0 . .
P3 C2 P4 113.0(4) . .
P3 C2 H2A 109.0 . .
P4 C2 H2A 109.0 . .
P3 C2 H2B 109.0 . .
P4 C2 H2B 109.0 . .
H2A C2 H2B 107.8 . .
Mo2 O1 Mo1 83.14(19) . .
Mo2 O1 Na5 152.6(3) . .
Mo1 O1 Na5 124.0(2) . .
S1 O2 Mo3 115.7(3) . .
Mo1 O3 Mo2 82.4(2) . .
Mo1 O3 Na1 107.9(2) . .
Mo2 O3 Na1 162.8(3) . .
P3 O4 Na4 130.8(3) . .
P3 O4 Na2 94.8(3) . .
Na4 O4 Na2 133.0(3) . .
Mo3 O5 Mo4 83.1(2) . .
P1 O6 Mo4 131.1(3) . .
P2 O7 Mo4 129.5(3) . .
P2 O7 Na3 92.0(2) . .
Mo4 O7 Na3 102.3(2) . .
P3 O9 Mo2 136.1(3) . 2_577
P2 O10 Mo1 133.0(3) . .
P2 O10 Na3 102.5(3) . .
Mo1 O10 Na3 108.8(2) . .
P2 O11 Na4 126.0(3) . 1_545
S1 O12 Mo4 124.1(3) . .
S1 O12 Na3 109.4(3) . .
Mo4 O12 Na3 107.4(2) . .
P4 O14 Mo3 135.1(3) . .
P3 O15 Mo3 136.8(3) . .
P3 O15 Na2 94.2(3) . .
Mo3 O15 Na2 126.8(3) . .
Mo3 O16 Mo4 82.8(2) . .
P4 O17 Mo2 135.0(3) . 2_577
S1 O19 Mo1 121.8(3) . 2_577
S1 O19 Na3 128.3(3) . 2_577
Mo1 O19 Na3 106.1(2) 2_577 2_577
P1 O20 Mo1 128.4(3) . .
P1 O20 Na1 132.5(3) . .
Mo1 O20 Na1 97.5(2) . .
Na5 OW1 Na5 89.1(2) . 2_567
Na3 OW2 Na5 94.4(2) . .
Na6 OW5 Na5 99.8(3) . 2_577
Na5 OW8 Na6 96.6(3) 2_577 .
Na2 OW9 Na6 94.1(4) . .
Na2 OW9 Na2 25.9(3) . 2_586
Na6 OW9 Na2 89.2(3) . 2_586
Na4 OW10 Na1 102.6(3) 1_645 .
Na2 OW11 Na6 101.8(4) 2_586 .
Na2 OW11 Na2 28.1(4) 2_586 .
Na6 OW11 Na2 91.4(3) . .
OW16 OW13 Na6 82.1(18) . .
Na1 OW14 Na7 91.9(5) . .
Na1 OW14 Na7 96.2(6) . 2_677
Na7 OW14 Na7 32.8(7) . 2_677
Na7 OW15 Na1 107.9(6) 2_677 .
Na7 OW15 Na7 33.0(7) 2_677 .
Na1 OW15 Na7 92.5(5) . .
OW13 OW16 Na6 68.8(17) . .
O3 Na1 OW7 172.1(3) . .
O3 Na1 OW15 101.6(3) . .
OW7 Na1 OW15 84.7(3) . .
O3 Na1 O20 67.01(19) . .
OW7 Na1 O20 117.5(3) . .
OW15 Na1 O20 96.0(3) . .
O3 Na1 OW10 79.0(2) . .
OW7 Na1 OW10 94.3(3) . .
OW15 Na1 OW10 173.9(4) . .
O20 Na1 OW10 89.8(2) . .
O3 Na1 OW14 84.7(3) . .
OW7 Na1 OW14 91.9(4) . .
OW15 Na1 OW14 78.4(4) . .
O20 Na1 OW14 149.6(3) . .
OW10 Na1 OW14 95.6(4) . .
O3 Na1 Mo1 31.76(14) . .
OW7 Na1 Mo1 150.5(3) . .
OW15 Na1 Mo1 107.7(2) . .
O20 Na1 Mo1 36.52(12) . .
OW10 Na1 Mo1 76.06(19) . .
OW14 Na1 Mo1 116.4(3) . .
O3 Na1 Na7 67.9(3) . .
OW7 Na1 Na7 114.3(3) . .
OW15 Na1 Na7 47.3(4) . .
O20 Na1 Na7 110.4(3) . .
OW10 Na1 Na7 128.6(4) . .
OW14 Na1 Na7 44.9(4) . .
Mo1 Na1 Na7 92.7(3) . .
O3 Na1 Na7 90.5(3) . 2_677
OW7 Na1 Na7 91.9(3) . 2_677
OW15 Na1 Na7 35.9(4) . 2_677
O20 Na1 Na7 123.0(3) . 2_677
OW10 Na1 Na7 138.3(4) . 2_677
OW14 Na1 Na7 43.0(4) . 2_677
Mo1 Na1 Na7 113.9(3) . 2_677
Na7 Na1 Na7 22.5(5) . 2_677
O3 Na1 Na4 88.53(17) . 1_645
OW7 Na1 Na4 83.6(2) . 1_645
OW15 Na1 Na4 136.1(3) . 1_645
O20 Na1 Na4 126.76(19) . 1_645
OW10 Na1 Na4 37.80(18) . 1_645
OW14 Na1 Na4 59.9(3) . 1_645
Mo1 Na1 Na4 103.07(11) . 1_645
Na7 Na1 Na4 101.5(3) . 1_645
Na7 Na1 Na4 102.6(3) 2_677 1_645
Na2 Na2 OW11 87.8(8) 2_586 2_586
Na2 Na2 OW9 93.5(9) 2_586 .
OW11 Na2 OW9 97.6(4) 2_586 .
Na2 Na2 OW11 64.2(8) 2_586 .
OW11 Na2 OW11 151.9(4) 2_586 .
OW9 Na2 OW11 84.8(3) . .
Na2 Na2 O15 141.4(10) 2_586 .
OW11 Na2 O15 116.0(4) 2_586 .
OW9 Na2 O15 111.5(4) . .
OW11 Na2 O15 88.4(3) . .
Na2 Na2 O4 158.9(10) 2_586 .
OW11 Na2 O4 73.6(3) 2_586 .
OW9 Na2 O4 79.7(3) . .
OW11 Na2 O4 134.0(4) . .
O15 Na2 O4 58.6(2) . .
Na2 Na2 OW9 60.6(8) 2_586 2_586
OW11 Na2 OW9 82.4(3) 2_586 2_586
OW9 Na2 OW9 154.1(3) . 2_586
OW11 Na2 OW9 83.6(3) . 2_586
O15 Na2 OW9 91.3(3) . 2_586
O4 Na2 OW9 124.4(4) . 2_586
Na2 Na2 P3 170.2(10) 2_586 .
OW11 Na2 P3 95.1(3) 2_586 .
OW9 Na2 P3 95.4(3) . .
OW11 Na2 P3 112.6(3) . .
O15 Na2 P3 29.88(14) . .
O4 Na2 P3 28.76(15) . .
OW9 Na2 P3 110.5(3) 2_586 .
Na2 Na2 Na6 85.4(8) 2_586 .
OW11 Na2 Na6 140.3(4) 2_586 .
OW9 Na2 Na6 44.0(2) . .
OW11 Na2 Na6 43.1(2) . .
O15 Na2 Na6 92.5(3) . .
O4 Na2 Na6 102.5(3) . .
OW9 Na2 Na6 126.3(3) 2_586 .
P3 Na2 Na6 98.1(2) . .
Na2 Na2 Na6 75.6(8) 2_586 2_586
OW11 Na2 Na6 40.6(2) 2_586 2_586
OW9 Na2 Na6 135.9(4) . 2_586
OW11 Na2 Na6 124.5(3) . 2_586
O15 Na2 Na6 102.3(3) . 2_586
O4 Na2 Na6 95.4(3) . 2_586
OW9 Na2 Na6 42.6(2) 2_586 2_586
P3 Na2 Na6 100.6(2) . 2_586
Na6 Na2 Na6 161.0(2) . 2_586
O19 Na3 OW3 108.3(2) 2_577 .
O19 Na3 OW2 127.5(2) 2_577 .
OW3 Na3 OW2 79.6(2) . .
O19 Na3 O12 102.8(2) 2_577 .
OW3 Na3 O12 101.1(2) . .
OW2 Na3 O12 127.1(2) . .
O19 Na3 O10 67.90(19) 2_577 .
OW3 Na3 O10 146.6(3) . .
OW2 Na3 O10 78.1(2) . .
O12 Na3 O10 112.2(2) . .
O19 Na3 O7 110.9(2) 2_577 .
OW3 Na3 O7 140.6(2) . .
OW2 Na3 O7 79.5(2) . .
O12 Na3 O7 66.98(18) . .
O10 Na3 O7 57.46(17) . .
O19 Na3 P2 90.28(16) 2_577 .
OW3 Na3 P2 154.7(2) . .
OW2 Na3 P2 75.48(17) . .
O12 Na3 P2 90.81(16) . .
O10 Na3 P2 28.51(13) . .
O7 Na3 P2 29.04(12) . .
O19 Na3 S1 117.04(18) 2_577 .
OW3 Na3 S1 75.7(2) . .
OW2 Na3 S1 115.21(19) . .
O12 Na3 S1 26.27(13) . .
O10 Na3 S1 136.87(18) . .
O7 Na3 S1 83.66(14) . .
P2 Na3 S1 111.53(11) . .
O19 Na3 Na5 83.99(16) 2_577 .
OW3 Na3 Na5 87.6(2) . .
OW2 Na3 Na5 43.78(16) . .
O12 Na3 Na5 166.44(19) . .
O10 Na3 Na5 59.16(15) . .
O7 Na3 Na5 99.71(15) . .
P2 Na3 Na5 77.32(10) . .
S1 Na3 Na5 156.20(13) . .
O19 Na3 Mo1 35.90(13) 2_577 .
OW3 Na3 Mo1 132.9(2) . .
OW2 Na3 Mo1 100.86(17) . .
O12 Na3 Mo1 114.11(16) . .
O10 Na3 Mo1 32.19(12) . .
O7 Na3 Mo1 83.84(13) . .
P2 Na3 Mo1 57.52(6) . .
S1 Na3 Mo1 138.71(11) . .
Na5 Na3 Mo1 64.97(8) . .
O19 Na3 Na3 63.06(16) 2_577 2_577
OW3 Na3 Na3 77.8(2) . 2_577
OW2 Na3 Na3 157.3(2) . 2_577
O12 Na3 Na3 56.38(15) . 2_577
O10 Na3 Na3 123.11(19) . 2_577
O7 Na3 Na3 117.54(18) . 2_577
P2 Na3 Na3 126.83(14) . 2_577
S1 Na3 Na3 56.56(8) . 2_577
Na5 Na3 Na3 136.54(15) . 2_577
Mo1 Na3 Na3 96.08(11) . 2_577
OW12 Na4 O4 96.2(3) 2_586 .
OW12 Na4 O11 87.4(3) 2_586 1_565
O4 Na4 O11 88.3(2) . 1_565
OW12 Na4 OW4 173.0(3) 2_586 .
O4 Na4 OW4 90.6(2) . .
O11 Na4 OW4 91.2(2) 1_565 .
OW12 Na4 OW10 86.1(3) 2_586 1_465
O4 Na4 OW10 101.7(3) . 1_465
O11 Na4 OW10 168.6(3) 1_565 1_465
OW4 Na4 OW10 94.2(3) . 1_465
OW12 Na4 P2 83.3(2) 2_586 1_565
O4 Na4 P2 108.70(18) . 1_565
O11 Na4 P2 20.48(14) 1_565 1_565
OW4 Na4 P2 92.96(18) . 1_565
OW10 Na4 P2 148.7(2) 1_465 1_565
OW12 Na4 Na1 91.1(2) 2_586 1_465
O4 Na4 Na1 140.09(19) . 1_465
O11 Na4 Na1 131.28(18) 1_565 1_465
OW4 Na4 Na1 84.77(18) . 1_465
OW10 Na4 Na1 39.6(2) 1_465 1_465
P2 Na4 Na1 111.11(11) 1_565 1_465
OW8 Na5 OW1 174.6(3) 2_577 .
OW8 Na5 OW1 90.6(3) 2_577 2_567
OW1 Na5 OW1 90.9(2) . 2_567
OW8 Na5 OW5 81.6(2) 2_577 2_577
OW1 Na5 OW5 103.7(2) . 2_577
OW1 Na5 OW5 87.0(2) 2_567 2_577
OW8 Na5 O1 78.0(2) 2_577 .
OW1 Na5 O1 97.4(2) . .
OW1 Na5 O1 75.0(2) 2_567 .
OW5 Na5 O1 152.5(2) 2_577 .
OW8 Na5 OW2 93.8(3) 2_577 .
OW1 Na5 OW2 85.6(2) . .
OW1 Na5 OW2 169.7(3) 2_567 .
OW5 Na5 OW2 84.4(2) 2_577 .
O1 Na5 OW2 115.0(2) . .
OW8 Na5 Na5 135.7(3) 2_577 2_567
OW1 Na5 Na5 45.50(16) . 2_567
OW1 Na5 Na5 45.39(17) 2_567 2_567
OW5 Na5 Na5 97.6(2) 2_577 2_567
O1 Na5 Na5 84.68(17) . 2_567
OW2 Na5 Na5 130.3(2) . 2_567
OW8 Na5 Na3 72.5(2) 2_577 .
OW1 Na5 Na3 103.76(18) . .
OW1 Na5 Na3 148.4(2) 2_567 .
OW5 Na5 Na3 115.53(18) 2_577 .
O1 Na5 Na3 75.39(15) . .
OW2 Na5 Na3 41.81(15) . .
Na5 Na5 Na3 140.97(18) 2_567 .
OW8 Na5 Na6 43.3(2) 2_577 2_577
OW1 Na5 Na6 142.1(2) . 2_577
OW1 Na5 Na6 80.19(18) 2_567 2_577
OW5 Na5 Na6 39.60(17) 2_577 2_577
O1 Na5 Na6 115.27(18) . 2_577
OW2 Na5 Na6 96.68(18) . 2_577
Na5 Na5 Na6 116.12(17) 2_567 2_577
Na3 Na5 Na6 102.75(12) . 2_577
OW11 Na6 OW13 83.4(4) . .
OW11 Na6 OW5 160.7(3) . .
OW13 Na6 OW5 86.8(3) . .
OW11 Na6 OW9 85.0(3) . .
OW13 Na6 OW9 167.6(4) . .
OW5 Na6 OW9 105.6(3) . .
OW11 Na6 OW16 91.8(8) . .
OW13 Na6 OW16 29.1(7) . .
OW5 Na6 OW16 87.6(8) . .
OW9 Na6 OW16 147.7(9) . .
OW11 Na6 OW8 82.4(3) . .
OW13 Na6 OW8 79.2(4) . .
OW5 Na6 OW8 79.4(3) . .
OW9 Na6 OW8 103.6(3) . .
OW16 Na6 OW8 107.8(8) . .
OW11 Na6 OW17 108.3(6) . .
OW13 Na6 OW17 100.0(7) . .
OW5 Na6 OW17 89.8(6) . .
OW9 Na6 OW17 79.6(6) . .
OW16 Na6 OW17 70.9(10) . .
OW8 Na6 OW17 169.2(6) . .
OW11 Na6 Na2 45.5(2) . .
OW13 Na6 Na2 127.8(3) . .
OW5 Na6 Na2 137.5(3) . .
OW9 Na6 Na2 41.9(3) . .
OW16 Na6 Na2 134.8(8) . .
OW8 Na6 Na2 83.8(3) . .
OW17 Na6 Na2 104.8(5) . .
OW11 Na6 Na2 37.7(2) . 2_586
OW13 Na6 Na2 119.7(3) . 2_586
OW5 Na6 Na2 152.9(3) . 2_586
OW9 Na6 Na2 48.2(2) . 2_586
OW16 Na6 Na2 118.2(8) . 2_586
OW8 Na6 Na2 98.7(3) . 2_586
OW17 Na6 Na2 91.1(5) . 2_586
Na2 Na6 Na2 19.0(2) . 2_586
OW11 Na6 Na5 122.3(3) . 2_577
OW13 Na6 Na5 88.7(3) . 2_577
OW5 Na6 Na5 40.64(17) . 2_577
OW9 Na6 Na5 101.2(2) . 2_577
OW16 Na6 Na5 107.5(8) . 2_577
OW8 Na6 Na5 40.08(17) . 2_577
OW17 Na6 Na5 129.4(6) . 2_577
Na2 Na6 Na5 108.38(18) . 2_577
Na2 Na6 Na5 127.25(19) 2_586 2_577
Na7 Na7 OW15 86.5(14) 2_677 2_677
Na7 Na7 OW14 74.6(16) 2_677 .
OW15 Na7 OW14 101.5(7) 2_677 .
Na7 Na7 OW14 72.6(16) 2_677 2_677
OW15 Na7 OW14 76.6(7) 2_677 2_677
OW14 Na7 OW14 147.2(7) . 2_677
Na7 Na7 OW15 60.5(12) 2_677 .
OW15 Na7 OW15 147.0(7) 2_677 .
OW14 Na7 OW15 71.4(6) . .
OW14 Na7 OW15 92.2(6) 2_677 .
Na7 Na7 S1 133.8(16) 2_677 2_577
OW15 Na7 S1 132.5(7) 2_677 2_577
OW14 Na7 S1 111.6(7) . 2_577
OW14 Na7 S1 91.4(6) 2_677 2_577
OW15 Na7 S1 77.8(5) . 2_577
Na7 Na7 Na1 84.5(16) 2_677 .
OW15 Na7 Na1 144.7(8) 2_677 .
OW14 Na7 Na1 43.2(4) . .
OW14 Na7 Na1 131.9(6) 2_677 .
OW15 Na7 Na1 40.2(3) . .
S1 Na7 Na1 74.7(4) 2_577 .
Na7 Na7 Na1 72.9(15) 2_677 2_677
OW15 Na7 Na1 36.2(4) 2_677 2_677
OW14 Na7 Na1 126.8(6) . 2_677
OW14 Na7 Na1 40.8(4) 2_677 2_677
OW15 Na7 Na1 122.9(6) . 2_677
S1 Na7 Na1 121.4(6) 2_577 2_677
Na1 Na7 Na1 157.5(5) . 2_677

loop_
_geom_bond_atom_site_label_1
_geom_bond_atom_site_label_2
_geom_bond_distance
_geom_bond_site_symmetry_2
Mo1 O18 1.697(5) .
Mo1 O1 1.929(5) .
Mo1 O3 1.934(5) .
Mo1 O10 2.074(5) .
Mo1 O20 2.099(5) .
Mo1 O19 2.250(5) 2_577
Mo1 Mo2 2.5553(9) .
Mo1 Na1 3.496(4) .
Mo1 Na3 3.686(3) .
Mo2 O22 1.680(5) .
Mo2 O1 1.922(5) .
Mo2 O3 1.944(5) .
Mo2 O9 2.073(5) 2_577
Mo2 O17 2.079(5) 2_577
Mo3 O21 1.674(5) .
Mo3 O5 1.936(5) .
Mo3 O16 1.941(5) .
Mo3 O15 2.068(5) .
Mo3 O14 2.077(5) .
Mo3 O2 2.432(5) .
Mo3 Mo4 2.5689(9) .
Mo4 O13 1.671(5) .
Mo4 O5 1.938(5) .
Mo4 O16 1.944(5) .
Mo4 O6 2.090(5) .
Mo4 O7 2.110(5) .
Mo4 O12 2.266(5) .
P1 O23 1.509(5) .
P1 O6 1.541(5) .
P1 O20 1.553(5) .
P1 C1 1.802(7) .
P2 O11 1.493(6) .
P2 O7 1.540(5) .
P2 O10 1.550(5) .
P2 C1 1.796(7) .
P2 Na3 3.170(4) .
P2 Na4 3.453(4) 1_545
P3 O4 1.485(6) .
P3 O15 1.537(5) .
P3 O9 1.556(5) .
P3 C2 1.789(8) .
P3 Na2 3.077(8) .
P4 O8 1.506(6) .
P4 O14 1.535(5) .
P4 O17 1.540(6) .
P4 C2 1.798(8) .
S1 O19 1.527(5) .
S1 O12 1.532(5) .
S1 O2 1.569(5) .
S1 Na7 3.207(17) 2_577
S1 Na3 3.265(4) .
C1 H1A 0.9700 .
C1 H1B 0.9700 .
C2 H2A 0.9700 .
C2 H2B 0.9700 .
O1 Na5 2.487(6) .
O3 Na1 2.378(6) .
O4 Na4 2.325(6) .
O4 Na2 2.572(9) .
O7 Na3 2.717(6) .
O9 Mo2 2.073(5) 2_577
O10 Na3 2.451(6) .
O11 Na4 2.358(6) 1_545
O12 Na3 2.418(6) .
O15 Na2 2.555(9) .
O17 Mo2 2.079(5) 2_577
O19 Mo1 2.250(5) 2_577
O19 Na3 2.360(6) 2_577
O20 Na1 2.536(6) .
OW1 Na5 2.426(7) .
OW1 Na5 2.431(7) 2_567
OW2 Na3 2.399(7) .
OW2 Na5 2.490(7) .
OW3 Na3 2.379(7) .
OW4 Na4 2.393(7) .
OW5 Na6 2.403(8) .
OW5 Na5 2.455(7) 2_577
OW7 Na1 2.392(8) .
OW8 Na5 2.408(8) 2_577
OW8 Na6 2.566(9) .
OW9 Na2 2.325(12) .
OW9 Na6 2.421(8) .
OW9 Na2 2.665(12) 2_586
OW10 Na4 2.443(8) 1_645
OW10 Na1 2.542(9) .
OW11 Na2 2.233(11) 2_586
OW11 Na6 2.375(8) .
OW11 Na2 2.479(11) .
OW12 Na4 2.289(7) 2_586
OW13 OW16 1.25(3) .
OW13 Na6 2.392(11) .
OW14 Na1 2.543(13) .
OW14 Na7 2.62(2) .
OW14 Na7 2.65(2) 2_677
OW15 Na7 2.38(2) 2_677
OW15 Na1 2.402(10) .
OW15 Na7 2.73(2) .
OW16 Na6 2.54(3) .
OW17 Na6 2.60(2) .
Na1 Na7 3.71(2) .
Na1 Na7 3.87(2) 2_677
Na1 Na4 3.890(5) 1_645
Na2 Na2 1.168(15) 2_586
Na2 OW11 2.233(11) 2_586
Na2 OW9 2.665(12) 2_586
Na2 Na6 3.475(9) .
Na2 Na6 3.577(9) 2_586
Na3 O19 2.360(6) 2_577
Na3 Na5 3.589(5) .
Na3 Na3 4.024(7) 2_577
Na4 OW12 2.289(7) 2_586
Na4 O11 2.358(6) 1_565
Na4 OW10 2.442(8) 1_465
Na4 P2 3.453(4) 1_565
Na4 Na1 3.890(5) 1_465
Na5 OW8 2.408(8) 2_577
Na5 OW1 2.431(7) 2_567
Na5 OW5 2.455(7) 2_577
Na5 Na5 3.408(7) 2_567
Na5 Na6 3.715(6) 2_577
Na6 Na2 3.577(9) 2_586
Na6 Na5 3.715(6) 2_577
Na7 Na7 1.49(3) 2_677
Na7 OW15 2.38(2) 2_677
Na7 OW14 2.65(2) 2_677
Na7 S1 3.207(17) 2_577
Na7 Na1 3.87(2) 2_677
